data_4512285
loop_
_publ_author_name
'Hu, Peng'
'Ma, Lin'
'Tan, Ke Jie'
'Jiang, Hui'
'Wei, Fengxia'
'Yu, Chuhuan'
'Goetz, Katelyn P.'
'Jurchescu, Oana D.'
'McNeil, L. E.'
'Gurzadyan, Gagik G.'
'Kloc, Christian'

_publ_section_title
;
 Solvent-Dependent Stoichiometry in
 Perylene--7,7,8,8-Tetracyanoquinodimethane Charge Transfer Compound
 Single Crystals
;
_journal_issue 12
_journal_name_full 'Crystal Growth &amp; Design'
_journal_page_first 6376
_journal_paper_doi 10.1021/cg501206f
_journal_volume 14
_journal_year 2014
_chemical_formula_sum 'C32 H16 N4'
_chemical_formula_weight 456.5
_space_group_IT_number 14
_symmetry_cell_setting monoclinic
_symmetry_Int_Tables_number 14
_symmetry_space_group_name_Hall '-P 2ybc'
_symmetry_space_group_name_H-M 'P 1 21/c 1'
_cell_angle_alpha 90
_cell_angle_beta 90.276(5)
_cell_angle_gamma 90
_cell_formula_units_Z 2
_cell_length_a 7.3116(19)
_cell_length_b 10.858(3)
_cell_length_c 14.500(4)
_cell_measurement_temperature 293
_cell_volume 1151.1(5)
_computing_cell_refinement unknown
_computing_data_collection unknown
_computing_data_reduction unknown
_computing_molecular_graphics unknown
_computing_structure_solution unknown
_diffrn_ambient_temperature 293
_diffrn_measured_fraction_theta_full 0.99
_diffrn_measured_fraction_theta_max 0.99
_diffrn_measurement_device 'four-cycle diffractometer'
_diffrn_measurement_device_type 'Bruker CCD'
_diffrn_radiation_monochromator graphite
_diffrn_radiation_probe x-ray
_diffrn_radiation_source 'X-ray tube'
_diffrn_radiation_type 'Mo K\a'
_diffrn_radiation_wavelength 0.71069
_diffrn_reflns_av_R_equivalents 0.0272
_diffrn_reflns_av_sigmaI/netI 0.041
_diffrn_reflns_limit_h_max 9
_diffrn_reflns_limit_h_min -8
_diffrn_reflns_limit_k_max 13
_diffrn_reflns_limit_k_min -5
_diffrn_reflns_limit_l_max 17
_diffrn_reflns_limit_l_min -17
_diffrn_reflns_number 4204
_diffrn_reflns_theta_full 25.7
_diffrn_reflns_theta_max 25.6
_diffrn_reflns_theta_min 2.34
_exptl_absorpt_coefficient_mu 0.079
_exptl_absorpt_correction_T_max 0.998
_exptl_absorpt_correction_T_min 0.992
_exptl_absorpt_correction_type multi-scan
_exptl_crystal_density_diffrn 1.3166
_exptl_crystal_F_000 472
_refine_diff_density_max 0.14
_refine_diff_density_min -0.13
_refine_ls_extinction_coef 22000(2000)
_refine_ls_extinction_method 'B-C type 1 Gaussian isotropic (Becker & Coppens, 1974)'
_refine_ls_goodness_of_fit_gt 2.51
_refine_ls_goodness_of_fit_ref 2.14
_refine_ls_hydrogen_treatment constr
_refine_ls_number_constraints 32
_refine_ls_number_parameters 164
_refine_ls_number_reflns 1188
_refine_ls_number_restraints 0
_refine_ls_R_factor_all 0.0606
_refine_ls_R_factor_gt 0.0450
_refine_ls_shift/su_max 0.0151
_refine_ls_shift/su_mean 0.0022
_refine_ls_structure_factor_coef F
_refine_ls_weighting_details w=1/(\s^2^(F)+0.0001F^2^)
_refine_ls_weighting_scheme sigma
_refine_ls_wR_factor_gt 0.0552
_refine_ls_wR_factor_ref 0.0572
_reflns_number_gt 852
_reflns_number_total 1188
_reflns_threshold_expression I>3\s(I)
_cod_data_source_file cg501206f_si_001.cif
_cod_data_source_block I
_cod_depositor_comments
;
The following automatic conversions were performed:

'_diffrn_radiation_probe' value 'X-ray' changed to 'x-ray' according
to
/home/saulius/struct/COD-crude-data--automatic-downloads/rss-feeds/ACS/lib/dictionaries/cif_core.dic
dictionary named 'cif_core.dic' version 2.4.2 from
2011-04-26.

'_exptl_absorpt_correction_type' value 'Multi scan'
changed to 'multi-scan' according to
/home/saulius/struct/COD-crude-data--automatic-downloads/rss-feeds/ACS/lib/dictionaries/cif_core.dic
dictionary named 'cif_core.dic' version 2.4.2 from 2011-04-26.

Automatic conversion script
Id: cif_fix_values 2935 2014-11-11 08:27:57Z andrius 

 Adding full bibliography for 4512285--4512286.cif.

The following automatic conversions were performed:

data name '_atom_site_site_symmetry_mutiplicity' was replaced with
'_atom_site_site_symmetry_multiplicity' as specified in the
replacement file 'data/replacement-values/replacement_tags.lst'.

Automatic conversion script
Id: cif_correct_tags 9268 2022-04-12 08:56:07Z antanas 
;
_cod_original_cell_volume 1151.2(5)
_cod_original_sg_symbol_Hall '-P 2ycb'
_cod_database_code 4512285

loop_
_symmetry_equiv_pos_site_id
_symmetry_equiv_pos_as_xyz
1 x,y,z
2 -x,y+1/2,-z+1/2
3 -x,-y,-z
4 x,-y+1/2,z+1/2

loop_
_atom_site_label
_atom_site_type_symbol
_atom_site_fract_x
_atom_site_fract_y
_atom_site_fract_z
_atom_site_adp_type
_atom_site_U_iso_or_equiv
_atom_site_site_symmetry_multiplicity
_atom_site_occupancy
_atom_site_calc_flag
N1 N 0.6496(4) 0.5929(2) 0.06405(19) Uani 0.0697(10) 4 1 d
N2 N 0.4455(4) 0.6766(2) -0.21287(17) Uani 0.0672(10) 4 1 d
C1 C 0.4825(4) 0.7106(2) -0.14128(19) Uani 0.0477(9) 4 1 d
C2 C 0.5968(4) 0.6630(2) 0.01212(19) Uani 0.0494(9) 4 1 d
C3 C 0.5288(4) 0.7539(2) -0.05061(17) Uani 0.0424(8) 4 1 d
C4 C 0.9167(4) 0.3385(2) 0.0265(2) Uani 0.0547(10) 4 1 d
C5 C 0.8559(5) 0.3199(2) -0.0607(2) Uani 0.0573(10) 4 1 d
C6 C 1.1311(4) 0.0455(2) 0.18020(17) Uani 0.0496(10) 4 1 d
C7 C 1.0660(4) 0.0209(2) 0.09228(16) Uani 0.0400(8) 4 1 d
C8 C 0.9281(3) 0.10226(19) -0.05230(17) Uani 0.0359(7) 4 1 d
C9 C 0.9855(4) 0.2401(2) 0.0786(2) Uani 0.0448(9) 4 1 d
C10 C 0.5142(4) 0.87495(19) -0.02607(16) Uani 0.0367(8) 4 1 d
C11 C 0.8624(4) 0.2024(2) -0.10032(19) Uani 0.0491(9) 4 1 d
C12 C 0.9917(4) 0.12075(19) 0.03999(16) Uani 0.0362(8) 4 1 d
C13 C 1.1258(5) 0.1627(3) 0.21764(19) Uani 0.0609(11) 4 1 d
C14 C 1.0534(5) 0.2583(3) 0.1691(2) Uani 0.0643(11) 4 1 d
C15 C 0.4516(4) 0.96690(20) -0.08993(15) Uani 0.0379(8) 4 1 d
C16 C 0.4371(4) 1.08517(19) -0.06561(16) Uani 0.0394(8) 4 1 d
H1c4 H 0.912645 0.419633 0.052733 Uiso 0.0657 4 1 d
H1c5 H 0.807861 0.387721 -0.095685 Uiso 0.0688 4 1 d
H1c6 H 1.181349 -0.020648 0.216222 Uiso 0.0596 4 1 d
H1c11 H 0.819905 0.191371 -0.162523 Uiso 0.0589 4 1 d
H1c13 H 1.173683 0.176603 0.27851 Uiso 0.0731 4 1 d
H1c14 H 1.048319 0.338664 0.196532 Uiso 0.0771 4 1 d
H1c15 H 0.419418 0.942843 -0.151614 Uiso 0.0455 4 1 d
H1c16 H 0.393564 1.14433 -0.109761 Uiso 0.0472 4 1 d

loop_
_atom_site_aniso_label
_atom_site_aniso_type_symbol
_atom_site_aniso_U_11
_atom_site_aniso_U_22
_atom_site_aniso_U_33
_atom_site_aniso_U_12
_atom_site_aniso_U_13
_atom_site_aniso_U_23
N1 N 0.078(2) 0.0489(12) 0.0820(18) 0.0139(14) -0.0116(18) 0.0043(12)
N2 N 0.064(2) 0.0804(16) 0.0576(14) -0.0146(15) 0.0035(16) -0.0234(13)
C1 C 0.0419(18) 0.0500(13) 0.0511(16) -0.0054(12) 0.0031(16) -0.0117(11)
C2 C 0.055(2) 0.0363(11) 0.0567(15) 0.0000(14) -0.0043(17) -0.0054(11)
C3 C 0.0455(18) 0.0415(11) 0.0401(14) -0.0030(13) -0.0011(15) -0.0028(9)
C4 C 0.0410(18) 0.0382(12) 0.085(2) 0.0017(14) 0.0127(17) -0.0019(13)
C5 C 0.0501(19) 0.0415(12) 0.080(2) 0.0063(15) 0.0096(19) 0.0179(14)
C6 C 0.045(2) 0.0627(15) 0.0411(14) 0.0018(14) 0.0027(16) -0.0001(11)
C7 C 0.0341(17) 0.0453(11) 0.0406(14) 0.0011(12) 0.0024(15) 0.0015(10)
C8 C 0.0250(13) 0.0411(11) 0.0415(14) -0.0016(11) 0.0076(13) 0.0048(10)
C9 C 0.0304(15) 0.0440(12) 0.0603(17) 0.0000(12) 0.0118(16) -0.0044(11)
C10 C 0.0351(16) 0.0387(11) 0.0363(12) -0.0020(10) -0.0003(13) -0.0028(9)
C11 C 0.0449(18) 0.0505(14) 0.0519(15) 0.0025(13) 0.0042(16) 0.0115(11)
C12 C 0.0275(14) 0.0386(11) 0.0426(14) -0.0033(10) 0.0093(13) -0.0005(9)
C13 C 0.060(2) 0.0768(18) 0.0458(15) -0.0025(17) 0.0011(18) -0.0140(14)
C14 C 0.067(2) 0.0591(15) 0.0664(19) -0.0028(18) 0.005(2) -0.0282(14)
C15 C 0.0387(17) 0.0445(12) 0.0306(13) -0.0025(11) -0.0016(14) -0.0021(9)
C16 C 0.0429(16) 0.0405(11) 0.0346(12) -0.0007(12) -0.0039(13) 0.0015(10)

loop_
_atom_type_symbol
_atom_type_scat_dispersion_real
_atom_type_scat_dispersion_imag
_atom_type_scat_source
C 0.0033 0.0016 'International Tables Vol C tables 4.2.6.8 and 6.1.1.1'
H 0.0000 0.0000 'International Tables Vol C tables 4.2.6.8 and 6.1.1.1'
N 0.0061 0.0033 'International Tables Vol C tables 4.2.6.8 and 6.1.1.1'

loop_
_geom_angle_atom_site_label_1
_geom_angle_atom_site_label_2
_geom_angle_atom_site_label_3
_geom_angle_site_symmetry_1
_geom_angle_site_symmetry_3
_geom_angle
N2 C1 C3 . . 179.8(3)
N1 C2 C3 . . 178.2(2)
C1 C3 C2 . . 115.96(17)
C1 C3 C10 . . 122.30(18)
C2 C3 C10 . . 121.72(18)
C5 C4 C9 . . 120.3(2)
C5 C4 H1c4 . . 119.83
C9 C4 H1c4 . . 119.83
C4 C5 C11 . . 120.7(2)
C4 C5 H1c5 . . 119.66
C11 C5 H1c5 . . 119.66
C7 C6 C13 . . 121.8(2)
C7 C6 H1c6 . . 119.12
C13 C6 H1c6 . . 119.12
C6 C7 C8 . 3_755 122.12(18)
C6 C7 C12 . . 118.05(17)
C8 C7 C12 3_755 . 119.83(17)
C7 C8 C11 3_755 . 122.27(18)
C7 C8 C12 3_755 . 119.43(16)
C11 C8 C12 . . 118.30(16)
C4 C9 C12 . . 119.8(2)
C4 C9 C14 . . 121.3(2)
C12 C9 C14 . . 118.9(2)
C3 C10 C15 . . 121.78(17)
C3 C10 C16 . 3_675 120.51(17)
C15 C10 C16 . 3_675 117.72(15)
C5 C11 C8 . . 121.6(2)
C5 C11 H1c11 . . 119.22
C8 C11 H1c11 . . 119.22
C7 C12 C8 . . 120.71(15)
C7 C12 C9 . . 119.98(18)
C8 C12 C9 . . 119.28(17)
C6 C13 C14 . . 120.7(2)
C6 C13 H1c13 . . 119.64
C14 C13 H1c13 . . 119.64
C9 C14 C13 . . 120.6(2)
C9 C14 H1c14 . . 119.72
C13 C14 H1c14 . . 119.72
C10 C15 C16 . . 121.47(17)
C10 C15 H1c15 . . 119.27
C16 C15 H1c15 . . 119.26
C10 C16 C15 3_675 . 120.81(17)
C10 C16 H1c16 3_675 . 119.6
C15 C16 H1c16 . . 119.6

loop_
_geom_bond_atom_site_label_1
_geom_bond_atom_site_label_2
_geom_bond_site_symmetry_2
_geom_bond_distance
N1 C2 . 1.138(3)
N2 C1 . 1.132(3)
C1 C3 . 1.436(3)
C2 C3 . 1.428(3)
C3 C10 . 1.368(3)
C4 C5 . 1.351(4)
C4 C9 . 1.404(3)
C4 H1c4 . 0.96
C5 C11 . 1.399(3)
C5 H1c5 . 0.96
C6 C7 . 1.388(3)
C6 C13 . 1.386(3)
C6 H1c6 . 0.96
C7 C8 3_755 1.456(3)
C7 C12 . 1.429(3)
C8 C11 . 1.380(3)
C8 C12 . 1.429(3)
C9 C12 . 1.413(3)
C9 C14 . 1.415(4)
C10 C15 . 1.434(3)
C10 C16 3_675 1.441(3)
C11 H1c11 . 0.96
C13 C14 . 1.360(4)
C13 H1c13 . 0.96
C14 H1c14 . 0.96
C15 C16 . 1.338(2)
C15 H1c15 . 0.96
C16 H1c16 . 0.96
